data_4084828
loop_
_publ_author_name
'Zeng, Tinghua'
'Wang, Yaorong'
'Shen, Qi'
'Yao, Yingming'
'Luo, Yunjie'
'Cui, Dongmei'

_publ_section_title
;
 Synthesis and Characterization of Amine-Bridged Bis(phenolate) Yttrium
 Guanidinates and Their Application in the Ring-Opening Polymerization of
 1,4-Dioxan-2-one
;
_journal_issue 23
_journal_name_full Organometallics
_journal_page_first 6803
_journal_paper_doi 10.1021/om5008242
_journal_volume 33
_journal_year 2014
_chemical_formula_moiety 'C52 H86 N5 O2 Y'
_chemical_formula_sum 'C52 H86 N5 O2 Y'
_chemical_formula_weight 902.17
_chemical_name_systematic
; 
 ? 
;
_space_group_IT_number 2
_symmetry_cell_setting triclinic
_symmetry_Int_Tables_number 2
_symmetry_space_group_name_Hall '-P 1'
_symmetry_space_group_name_H-M 'P -1'
_atom_sites_solution_hydrogens geom
_atom_sites_solution_primary direct
_atom_sites_solution_secondary difmap
_audit_creation_method SHELXL-97
_cell_angle_alpha 87.728(6)
_cell_angle_beta 89.252(6)
_cell_angle_gamma 82.831(5)
_cell_formula_units_Z 2
_cell_length_a 11.4804(12)
_cell_length_b 12.3033(12)
_cell_length_c 19.062(2)
_cell_measurement_temperature 223(2)
_cell_volume 2669.2(5)
_computing_cell_refinement CrystalClear
_computing_data_collection CrystalClear
_computing_data_reduction CrystalStructure
_computing_publication_material 'CrystalStructure 3.7.0'
_computing_structure_refinement 'SHELXL-97 (Sheldrick, 1997)'
_computing_structure_solution 'SHELXS-97 (Sheldrick, 1990)'
_diffrn_ambient_temperature 223(2)
_diffrn_detector_area_resol_mean 14.63
_diffrn_measured_fraction_theta_full 0.983
_diffrn_measured_fraction_theta_max 0.983
_diffrn_measurement_device_type 'Rigaku Saturn'
_diffrn_measurement_method \w
_diffrn_radiation_monochromator graphite
_diffrn_radiation_source 'fine-focus sealed tube'
_diffrn_radiation_type MoK\a
_diffrn_radiation_wavelength 0.71075
_diffrn_reflns_av_R_equivalents 0.0604
_diffrn_reflns_av_sigmaI/netI 0.0947
_diffrn_reflns_limit_h_max 11
_diffrn_reflns_limit_h_min -14
_diffrn_reflns_limit_k_max 15
_diffrn_reflns_limit_k_min -13
_diffrn_reflns_limit_l_max 24
_diffrn_reflns_limit_l_min -24
_diffrn_reflns_number 25739
_diffrn_reflns_theta_full 27.48
_diffrn_reflns_theta_max 27.48
_diffrn_reflns_theta_min 3.08
_exptl_absorpt_coefficient_mu 1.133
_exptl_absorpt_correction_T_max 0.6601
_exptl_absorpt_correction_T_min 0.5045
_exptl_absorpt_correction_type multi-scan
_exptl_absorpt_process_details 'Jacobson, R. (1998) Private communication'
_exptl_crystal_colour colorless
_exptl_crystal_density_diffrn 1.122
_exptl_crystal_density_method 'not measured'
_exptl_crystal_description prism
_exptl_crystal_F_000 976
_exptl_crystal_size_max 0.70
_exptl_crystal_size_mid 0.50
_exptl_crystal_size_min 0.40
_refine_diff_density_max 0.675
_refine_diff_density_min -0.521
_refine_diff_density_rms 0.072
_refine_ls_extinction_method none
_refine_ls_goodness_of_fit_ref 1.082
_refine_ls_hydrogen_treatment constr
_refine_ls_matrix_type full
_refine_ls_number_parameters 532
_refine_ls_number_reflns 12018
_refine_ls_number_restraints 30
_refine_ls_restrained_S_all 1.090
_refine_ls_R_factor_all 0.1195
_refine_ls_R_factor_gt 0.0815
_refine_ls_shift/su_max 0.001
_refine_ls_shift/su_mean 0.000
_refine_ls_structure_factor_coef Fsqd
_refine_ls_weighting_details 'calc w=1/[\s^2^(Fo^2^)+(0.0913P)^2^+0.6610P] where P=(Fo^2^+2Fc^2^)/3'
_refine_ls_weighting_scheme calc
_refine_ls_wR_factor_gt 0.1830
_refine_ls_wR_factor_ref 0.2040
_reflns_number_gt 8341
_reflns_number_total 12018
_reflns_threshold_expression >2sigma(I)
_cod_data_source_file om5008242_si_002.cif
_cod_data_source_block shelxl-03
_cod_depositor_comments 'Adding full bibliography for 4084826--4084829.cif.'
_cod_database_code 4084828

loop_
_symmetry_equiv_pos_as_xyz
'x, y, z'
'-x, -y, -z'

loop_
_atom_site_label
_atom_site_type_symbol
_atom_site_fract_x
_atom_site_fract_y
_atom_site_fract_z
_atom_site_U_iso_or_equiv
_atom_site_adp_type
_atom_site_occupancy
_atom_site_symmetry_multiplicity
_atom_site_calc_flag
_atom_site_refinement_flags
_atom_site_disorder_assembly
_atom_site_disorder_group
Y1 Y 0.35634(3) 1.01884(3) 0.23551(2) 0.03730(14) Uani 1 1 d . . .
N1 N 0.5761(3) 1.0320(3) 0.22795(17) 0.0389(8) Uani 1 1 d . . .
N2 N 0.3991(3) 1.1179(3) 0.11726(18) 0.0456(8) Uani 1 1 d . . .
N3 N 0.2616(3) 0.9386(4) 0.32780(18) 0.0568(11) Uani 1 1 d . C .
N4 N 0.1547(3) 0.9979(3) 0.23326(18) 0.0453(9) Uani 1 1 d . . .
N5 N 0.0650(3) 0.9000(3) 0.32907(18) 0.0489(9) Uani 1 1 d D . .
O1 O 0.4264(2) 0.8683(2) 0.18985(15) 0.0472(7) Uani 1 1 d . . .
O2 O 0.3728(2) 1.1651(2) 0.28894(15) 0.0472(7) Uani 1 1 d . . .
C1 C 0.5203(3) 0.8078(3) 0.1643(2) 0.0400(9) Uani 1 1 d . . .
C2 C 0.5118(4) 0.7155(3) 0.1247(2) 0.0420(10) Uani 1 1 d . . .
C3 C 0.6165(4) 0.6599(4) 0.0986(2) 0.0470(10) Uani 1 1 d . . .
H3 H 0.6114 0.5990 0.0710 0.056 Uiso 1 1 calc R . .
C4 C 0.7273(4) 0.6891(4) 0.1109(2) 0.0449(10) Uani 1 1 d . A .
C5 C 0.7314(4) 0.7793(3) 0.1519(2) 0.0460(10) Uani 1 1 d . . .
H5 H 0.8049 0.8010 0.1619 0.055 Uiso 1 1 calc R . .
C6 C 0.6313(4) 0.8383(3) 0.1785(2) 0.0416(9) Uani 1 1 d . . .
C7 C 0.4442(4) 1.2382(3) 0.3039(2) 0.0420(10) Uani 1 1 d . . .
C8 C 0.4028(4) 1.3450(4) 0.3254(2) 0.0463(10) Uani 1 1 d . . .
C9 C 0.4855(4) 1.4164(4) 0.3360(2) 0.0488(11) Uani 1 1 d . . .
H9 H 0.4580 1.4876 0.3499 0.059 Uiso 1 1 calc R . .
C10 C 0.6061(4) 1.3896(4) 0.3275(2) 0.0474(10) Uani 1 1 d . . .
C11 C 0.6435(4) 1.2833(4) 0.3096(2) 0.0480(11) Uani 1 1 d . . .
H11 H 0.7245 1.2610 0.3052 0.058 Uiso 1 1 calc R . .
C12 C 0.5659(4) 1.2077(4) 0.2977(2) 0.0452(10) Uani 1 1 d . . .
C13 C 0.6435(4) 0.9196(4) 0.2343(2) 0.0472(11) Uani 1 1 d . . .
H13A H 0.6216 0.8863 0.2793 0.057 Uiso 1 1 calc R . .
H13B H 0.7270 0.9286 0.2371 0.057 Uiso 1 1 calc R . .
C14 C 0.6127(4) 1.0895(4) 0.2906(2) 0.0463(10) Uani 1 1 d . . .
H14A H 0.5899 1.0491 0.3328 0.056 Uiso 1 1 calc R . .
H14B H 0.6986 1.0839 0.2901 0.056 Uiso 1 1 calc R . .
C15 C 0.6047(4) 1.0901(4) 0.1624(2) 0.0483(11) Uani 1 1 d . . .
H15A H 0.6856 1.0638 0.1487 0.058 Uiso 1 1 calc R . .
H15B H 0.6009 1.1684 0.1710 0.058 Uiso 1 1 calc R . .
C16 C 0.5242(4) 1.0754(4) 0.1022(2) 0.0582(12) Uani 1 1 d . . .
H16A H 0.5505 1.1138 0.0600 0.070 Uiso 1 1 calc R . .
H16B H 0.5295 0.9973 0.0925 0.070 Uiso 1 1 calc R . .
C17 C 0.3319(5) 1.0837(5) 0.0578(2) 0.0657(14) Uani 1 1 d . . .
H17A H 0.2500 1.1135 0.0625 0.099 Uiso 1 1 calc R . .
H17B H 0.3385 1.0044 0.0581 0.099 Uiso 1 1 calc R . .
H17C H 0.3632 1.1110 0.0140 0.099 Uiso 1 1 calc R . .
C18 C 0.3812(5) 1.2361(4) 0.1197(3) 0.0695(15) Uani 1 1 d . . .
H18A H 0.4140 1.2678 0.0776 0.104 Uiso 1 1 calc R . .
H18B H 0.4198 1.2587 0.1606 0.104 Uiso 1 1 calc R . .
H18C H 0.2978 1.2610 0.1224 0.104 Uiso 1 1 calc R . .
C19 C 0.3930(4) 0.6726(4) 0.1150(2) 0.0500(11) Uani 1 1 d . . .
C20 C 0.3092(4) 0.7569(5) 0.0731(3) 0.0682(15) Uani 1 1 d . . .
H20A H 0.3436 0.7714 0.0274 0.102 Uiso 1 1 calc R . .
H20B H 0.2958 0.8243 0.0982 0.102 Uiso 1 1 calc R . .
H20C H 0.2352 0.7283 0.0670 0.102 Uiso 1 1 calc R . .
C21 C 0.3369(5) 0.6505(5) 0.1874(3) 0.0683(14) Uani 1 1 d . . .
H21A H 0.2608 0.6260 0.1809 0.102 Uiso 1 1 calc R . .
H21B H 0.3272 0.7175 0.2132 0.102 Uiso 1 1 calc R . .
H21C H 0.3873 0.5944 0.2134 0.102 Uiso 1 1 calc R . .
C22 C 0.4059(5) 0.5643(5) 0.0771(4) 0.091(2) Uani 1 1 d . . .
H22A H 0.4319 0.5766 0.0292 0.136 Uiso 1 1 calc R . .
H22B H 0.3308 0.5360 0.0770 0.136 Uiso 1 1 calc R . .
H22C H 0.4632 0.5117 0.1012 0.136 Uiso 1 1 calc R . .
C23 C 0.8392(4) 0.6225(4) 0.0829(2) 0.0517(11) Uani 1 1 d D . .
C24 C 0.8194(10) 0.5210(10) 0.0466(7) 0.0874(17) Uani 0.50 1 d PD A 1
H24A H 0.7752 0.4762 0.0774 0.131 Uiso 0.50 1 calc PR A 1
H24B H 0.8945 0.4799 0.0352 0.131 Uiso 0.50 1 calc PR A 1
H24C H 0.7757 0.5409 0.0039 0.131 Uiso 0.50 1 calc PR A 1
C25 C 0.9074(10) 0.6952(10) 0.0375(7) 0.0874(17) Uani 0.50 1 d PD A 1
H25A H 0.9205 0.7591 0.0631 0.131 Uiso 0.50 1 calc PR A 1
H25B H 0.8634 0.7183 -0.0047 0.131 Uiso 0.50 1 calc PR A 1
H25C H 0.9824 0.6551 0.0248 0.131 Uiso 0.50 1 calc PR A 1
C26 C 0.9231(10) 0.5896(11) 0.1450(6) 0.0874(17) Uani 0.50 1 d PD A 1
H26A H 0.8873 0.5412 0.1779 0.131 Uiso 0.50 1 calc PR A 1
H26B H 0.9381 0.6549 0.1686 0.131 Uiso 0.50 1 calc PR A 1
H26C H 0.9965 0.5522 0.1276 0.131 Uiso 0.50 1 calc PR A 1
C24A C 0.8339(11) 0.5000(9) 0.0996(7) 0.0874(17) Uani 0.50 1 d PD A 2
H24D H 0.7590 0.4806 0.0848 0.131 Uiso 0.50 1 calc PR A 2
H24E H 0.8427 0.4852 0.1497 0.131 Uiso 0.50 1 calc PR A 2
H24F H 0.8969 0.4570 0.0748 0.131 Uiso 0.50 1 calc PR A 2
C25A C 0.8395(11) 0.6324(11) 0.0008(6) 0.0874(17) Uani 0.50 1 d PD A 2
H25D H 0.7699 0.6058 -0.0169 0.131 Uiso 0.50 1 calc PR A 2
H25E H 0.9089 0.5891 -0.0174 0.131 Uiso 0.50 1 calc PR A 2
H25F H 0.8400 0.7086 -0.0143 0.131 Uiso 0.50 1 calc PR A 2
C26A C 0.9514(9) 0.6651(11) 0.1028(7) 0.0874(17) Uani 0.50 1 d PD A 2
H26D H 0.9457 0.7429 0.0908 0.131 Uiso 0.50 1 calc PR A 2
H26E H 1.0168 0.6267 0.0774 0.131 Uiso 0.50 1 calc PR A 2
H26F H 0.9637 0.6530 0.1529 0.131 Uiso 0.50 1 calc PR A 2
C27 C 0.2705(4) 1.3783(4) 0.3395(3) 0.0547(12) Uani 1 1 d . . .
C28 C 0.1998(4) 1.3748(4) 0.2715(3) 0.0660(14) Uani 1 1 d . . .
H28A H 0.1179 1.4005 0.2805 0.099 Uiso 1 1 calc R . .
H28B H 0.2070 1.3001 0.2560 0.099 Uiso 1 1 calc R . .
H28C H 0.2302 1.4216 0.2353 0.099 Uiso 1 1 calc R . .
C29 C 0.2279(5) 1.2982(5) 0.3956(3) 0.0728(16) Uani 1 1 d . . .
H29A H 0.2710 1.3020 0.4387 0.109 Uiso 1 1 calc R . .
H29B H 0.2412 1.2242 0.3790 0.109 Uiso 1 1 calc R . .
H29C H 0.1447 1.3181 0.4045 0.109 Uiso 1 1 calc R . .
C30 C 0.2451(5) 1.4939(4) 0.3674(3) 0.0740(16) Uani 1 1 d . . .
H30A H 0.2672 1.5468 0.3321 0.111 Uiso 1 1 calc R . .
H30B H 0.2900 1.4985 0.4097 0.111 Uiso 1 1 calc R . .
H30C H 0.1620 1.5097 0.3780 0.111 Uiso 1 1 calc R . .
C31 C 0.6910(5) 1.4736(4) 0.3414(3) 0.0575(12) Uani 1 1 d . . .
C32 C 0.6546(5) 1.5805(5) 0.2995(3) 0.0806(17) Uani 1 1 d . . .
H32A H 0.7097 1.6321 0.3080 0.121 Uiso 1 1 calc R . .
H32B H 0.5765 1.6112 0.3140 0.121 Uiso 1 1 calc R . .
H32C H 0.6545 1.5660 0.2498 0.121 Uiso 1 1 calc R . .
C33 C 0.6863(6) 1.4952(5) 0.4209(3) 0.0862(19) Uani 1 1 d . . .
H33A H 0.7161 1.4286 0.4471 0.129 Uiso 1 1 calc R . .
H33B H 0.6057 1.5180 0.4350 0.129 Uiso 1 1 calc R . .
H33C H 0.7341 1.5526 0.4304 0.129 Uiso 1 1 calc R . .
C34 C 0.8173(5) 1.4300(5) 0.3229(4) 0.0856(19) Uani 1 1 d . . .
H34A H 0.8221 1.4113 0.2739 0.128 Uiso 1 1 calc R . .
H34B H 0.8423 1.3653 0.3522 0.128 Uiso 1 1 calc R . .
H34C H 0.8678 1.4858 0.3309 0.128 Uiso 1 1 calc R . .
C35 C 0.1590(4) 0.9465(3) 0.2966(2) 0.0392(9) Uani 1 1 d . C .
C36 C 0.2896(4) 0.8773(4) 0.3923(2) 0.0559(12) Uani 1 1 d D . .
H36 H 0.2279 0.8372 0.4140 0.067 Uiso 1 1 calc R B 1
C37 C 0.3463(14) 0.9590(11) 0.4398(6) 0.0922(19) Uani 0.50 1 d PD C 1
H37A H 0.4212 0.9734 0.4184 0.111 Uiso 0.50 1 calc PR C 1
H37B H 0.2946 1.0287 0.4394 0.111 Uiso 0.50 1 calc PR C 1
C38 C 0.3678(14) 0.9214(11) 0.5137(6) 0.0922(19) Uani 0.50 1 d PD C 1
H38A H 0.3909 0.9811 0.5409 0.111 Uiso 0.50 1 calc PR C 1
H38B H 0.2965 0.8977 0.5349 0.111 Uiso 0.50 1 calc PR C 1
C39 C 0.4536(15) 0.8382(11) 0.5135(6) 0.0922(19) Uani 0.50 1 d PD C 1
H39A H 0.4507 0.7990 0.5591 0.111 Uiso 0.50 1 calc PR C 1
H39B H 0.5278 0.8700 0.5117 0.111 Uiso 0.50 1 calc PR C 1
C40 C 0.4615(15) 0.7540(11) 0.4587(6) 0.0922(19) Uani 0.50 1 d PD C 1
H40A H 0.4124 0.6967 0.4719 0.111 Uiso 0.50 1 calc PR C 1
H40B H 0.5428 0.7200 0.4532 0.111 Uiso 0.50 1 calc PR C 1
C41 C 0.4172(12) 0.8152(12) 0.3891(6) 0.0922(19) Uani 0.50 1 d PD C 1
H41A H 0.4204 0.7617 0.3521 0.111 Uiso 0.50 1 calc PR C 1
H41B H 0.4712 0.8682 0.3755 0.111 Uiso 0.50 1 calc PR C 1
C37A C 0.2868(15) 0.9431(11) 0.4541(5) 0.0922(19) Uani 0.50 1 d PD C 2
H37C H 0.2066 0.9780 0.4627 0.111 Uiso 0.50 1 calc PR C 2
H37D H 0.3378 1.0008 0.4468 0.111 Uiso 0.50 1 calc PR C 2
C38A C 0.3304(13) 0.8657(11) 0.5189(6) 0.0922(19) Uani 0.50 1 d PD C 2
H38C H 0.3435 0.9107 0.5587 0.111 Uiso 0.50 1 calc PR C 2
H38D H 0.2691 0.8202 0.5327 0.111 Uiso 0.50 1 calc PR C 2
C39A C 0.4476(13) 0.7887(11) 0.5026(7) 0.0922(19) Uani 0.50 1 d PD C 2
H39C H 0.5087 0.8302 0.4829 0.111 Uiso 0.50 1 calc PR C 2
H39D H 0.4777 0.7456 0.5443 0.111 Uiso 0.50 1 calc PR C 2
C40A C 0.4028(15) 0.7198(11) 0.4502(6) 0.0922(19) Uani 0.50 1 d PD C 2
H40C H 0.3309 0.6929 0.4682 0.111 Uiso 0.50 1 calc PR C 2
H40D H 0.4612 0.6562 0.4421 0.111 Uiso 0.50 1 calc PR C 2
C41A C 0.3770(14) 0.7842(11) 0.3815(6) 0.0922(19) Uani 0.50 1 d PD C 2
H41C H 0.4493 0.8096 0.3628 0.111 Uiso 0.50 1 calc PR C 2
H41D H 0.3485 0.7368 0.3471 0.111 Uiso 0.50 1 calc PR C 2
C42 C 0.0440(3) 1.0321(4) 0.1984(2) 0.0410(9) Uani 1 1 d . . .
H42 H -0.0201 1.0102 0.2290 0.049 Uiso 1 1 calc R . .
C43 C 0.0260(4) 1.1553(4) 0.1877(3) 0.0606(13) Uani 1 1 d . . .
H43A H 0.0923 1.1787 0.1606 0.073 Uiso 1 1 calc R . .
H43B H 0.0245 1.1890 0.2334 0.073 Uiso 1 1 calc R . .
C44 C -0.0893(5) 1.1955(5) 0.1487(4) 0.086(2) Uani 1 1 d . . .
H44A H -0.1564 1.1809 0.1784 0.103 Uiso 1 1 calc R . .
H44B H -0.0947 1.2749 0.1392 0.103 Uiso 1 1 calc R . .
C45 C -0.0937(5) 1.1385(6) 0.0808(3) 0.088(2) Uani 1 1 d . . .
H45A H -0.0333 1.1618 0.0488 0.106 Uiso 1 1 calc R . .
H45B H -0.1703 1.1607 0.0590 0.106 Uiso 1 1 calc R . .
C46 C -0.0749(4) 1.0152(6) 0.0905(3) 0.0695(16) Uani 1 1 d . . .
H46A H -0.0732 0.9823 0.0445 0.083 Uiso 1 1 calc R . .
H46B H -0.1407 0.9908 0.1175 0.083 Uiso 1 1 calc R . .
C47 C 0.0394(4) 0.9762(4) 0.1286(2) 0.0547(12) Uani 1 1 d . . .
H47A H 0.1059 0.9925 0.0990 0.066 Uiso 1 1 calc R . .
H47B H 0.0461 0.8966 0.1372 0.066 Uiso 1 1 calc R . .
C48 C -0.0117(14) 0.9462(10) 0.3822(8) 0.0767(11) Uani 0.50 1 d PD D 1
H48A H -0.0803 0.9896 0.3606 0.092 Uiso 0.50 1 calc PR D 1
H48B H 0.0289 0.9949 0.4101 0.092 Uiso 0.50 1 calc PR D 1
C49 C -0.0511(12) 0.8546(10) 0.4296(6) 0.0767(11) Uani 0.50 1 d PD D 1
H49A H 0.0173 0.8155 0.4540 0.092 Uiso 0.50 1 calc PR D 1
H49B H -0.1059 0.8867 0.4653 0.092 Uiso 0.50 1 calc PR D 1
C50 C -0.1088(12) 0.7757(11) 0.3898(6) 0.0767(11) Uani 0.50 1 d PD D 1
H50A H -0.1826 0.8123 0.3702 0.092 Uiso 0.50 1 calc PR D 1
H50B H -0.1273 0.7154 0.4215 0.092 Uiso 0.50 1 calc PR D 1
C51 C -0.0290(12) 0.7299(10) 0.3304(6) 0.0767(11) Uani 0.50 1 d PD D 1
H51A H 0.0391 0.6835 0.3504 0.092 Uiso 0.50 1 calc PR D 1
H51B H -0.0719 0.6842 0.3016 0.092 Uiso 0.50 1 calc PR D 1
C52 C 0.0130(16) 0.8216(13) 0.2844(6) 0.0767(11) Uani 0.50 1 d PD D 1
H52A H 0.0720 0.7905 0.2507 0.092 Uiso 0.50 1 calc PR D 1
H52B H -0.0532 0.8604 0.2579 0.092 Uiso 0.50 1 calc PR D 1
C48A C -0.0103(14) 0.9775(10) 0.3712(8) 0.0767(11) Uani 0.50 1 d PD D 2
H48C H -0.0687 1.0203 0.3408 0.092 Uiso 0.50 1 calc PR D 2
H48D H 0.0374 1.0284 0.3920 0.092 Uiso 0.50 1 calc PR D 2
C49A C -0.0721(11) 0.9186(10) 0.4287(6) 0.0767(11) Uani 0.50 1 d PD D 2
H49C H -0.0158 0.8949 0.4661 0.092 Uiso 0.50 1 calc PR D 2
H49D H -0.1344 0.9704 0.4485 0.092 Uiso 0.50 1 calc PR D 2
C50A C -0.1243(12) 0.8217(10) 0.4059(7) 0.0767(11) Uani 0.50 1 d PD D 2
H50C H -0.1971 0.8474 0.3807 0.092 Uiso 0.50 1 calc PR D 2
H50D H -0.1452 0.7793 0.4477 0.092 Uiso 0.50 1 calc PR D 2
C51A C -0.0458(12) 0.7455(10) 0.3586(6) 0.0767(11) Uani 0.50 1 d PD D 2
H51C H 0.0159 0.7025 0.3866 0.092 Uiso 0.50 1 calc PR D 2
H51D H -0.0924 0.6947 0.3368 0.092 Uiso 0.50 1 calc PR D 2
C52A C 0.0084(16) 0.8139(14) 0.3029(6) 0.0767(11) Uani 0.50 1 d PD D 2
H52C H 0.0658 0.7659 0.2762 0.092 Uiso 0.50 1 calc PR D 2
H52D H -0.0532 0.8456 0.2704 0.092 Uiso 0.50 1 calc PR D 2

loop_
_atom_site_aniso_label
_atom_site_aniso_U_11
_atom_site_aniso_U_22
_atom_site_aniso_U_33
_atom_site_aniso_U_23
_atom_site_aniso_U_13
_atom_site_aniso_U_12
Y1 0.0284(2) 0.0406(2) 0.0431(2) -0.00392(17) -0.00010(15) -0.00405(15)
N1 0.0311(17) 0.0390(19) 0.0466(19) -0.0060(16) -0.0039(14) -0.0031(14)
N2 0.040(2) 0.049(2) 0.048(2) 0.0033(17) 0.0030(15) -0.0078(17)
N3 0.043(2) 0.086(3) 0.044(2) 0.015(2) -0.0109(16) -0.022(2)
N4 0.0251(17) 0.065(2) 0.0456(19) 0.0085(18) -0.0048(14) -0.0084(16)
N5 0.036(2) 0.061(2) 0.050(2) 0.0025(18) 0.0043(15) -0.0126(18)
O1 0.0321(15) 0.0450(17) 0.0658(19) -0.0166(15) -0.0020(13) -0.0053(13)
O2 0.0327(15) 0.0510(18) 0.0589(18) -0.0143(15) 0.0048(13) -0.0062(13)
C1 0.030(2) 0.033(2) 0.056(2) -0.0058(19) -0.0001(17) 0.0022(17)
C2 0.040(2) 0.041(2) 0.046(2) -0.0038(19) -0.0047(18) -0.0045(19)
C3 0.044(3) 0.039(2) 0.058(3) -0.015(2) 0.001(2) -0.0003(19)
C4 0.037(2) 0.042(2) 0.054(2) -0.010(2) 0.0021(18) 0.0043(19)
C5 0.032(2) 0.042(2) 0.063(3) -0.008(2) -0.0017(19) 0.0000(18)
C6 0.034(2) 0.034(2) 0.057(2) -0.005(2) -0.0049(18) -0.0021(17)
C7 0.039(2) 0.042(2) 0.048(2) -0.0113(19) -0.0023(18) -0.0091(19)
C8 0.046(3) 0.044(3) 0.048(2) -0.008(2) 0.0020(19) -0.003(2)
C9 0.056(3) 0.039(2) 0.051(2) -0.010(2) -0.002(2) -0.003(2)
C10 0.052(3) 0.042(2) 0.050(2) -0.005(2) -0.002(2) -0.010(2)
C11 0.041(2) 0.050(3) 0.055(3) -0.012(2) -0.0039(19) -0.010(2)
C12 0.037(2) 0.051(3) 0.048(2) -0.014(2) -0.0013(18) -0.005(2)
C13 0.030(2) 0.047(3) 0.065(3) -0.016(2) -0.0055(19) -0.0001(19)
C14 0.032(2) 0.050(3) 0.057(3) -0.016(2) -0.0114(18) -0.0013(19)
C15 0.038(2) 0.048(3) 0.060(3) -0.011(2) 0.009(2) -0.010(2)
C16 0.053(3) 0.065(3) 0.056(3) -0.001(2) 0.014(2) -0.009(2)
C17 0.069(4) 0.075(4) 0.053(3) -0.001(3) 0.000(2) -0.010(3)
C18 0.088(4) 0.053(3) 0.066(3) 0.006(3) 0.011(3) -0.006(3)
C19 0.041(2) 0.050(3) 0.062(3) -0.014(2) -0.001(2) -0.012(2)
C20 0.044(3) 0.088(4) 0.074(3) 0.008(3) -0.013(2) -0.019(3)
C21 0.061(3) 0.070(4) 0.078(4) -0.002(3) 0.000(3) -0.025(3)
C22 0.065(4) 0.082(4) 0.134(5) -0.062(4) 0.008(4) -0.026(3)
C23 0.042(3) 0.044(3) 0.068(3) -0.009(2) 0.002(2) 0.003(2)
C24 0.063(3) 0.094(4) 0.098(4) -0.024(3) 0.015(3) 0.026(3)
C25 0.063(3) 0.094(4) 0.098(4) -0.024(3) 0.015(3) 0.026(3)
C26 0.063(3) 0.094(4) 0.098(4) -0.024(3) 0.015(3) 0.026(3)
C24A 0.063(3) 0.094(4) 0.098(4) -0.024(3) 0.015(3) 0.026(3)
C25A 0.063(3) 0.094(4) 0.098(4) -0.024(3) 0.015(3) 0.026(3)
C26A 0.063(3) 0.094(4) 0.098(4) -0.024(3) 0.015(3) 0.026(3)
C27 0.046(3) 0.053(3) 0.064(3) -0.011(2) 0.002(2) 0.000(2)
C28 0.042(3) 0.064(3) 0.091(4) -0.012(3) -0.004(3) 0.003(2)
C29 0.059(3) 0.071(4) 0.087(4) -0.007(3) 0.032(3) -0.001(3)
C30 0.066(4) 0.053(3) 0.101(4) -0.023(3) 0.014(3) 0.007(3)
C31 0.060(3) 0.048(3) 0.068(3) -0.006(2) -0.009(2) -0.018(2)
C32 0.077(4) 0.059(3) 0.110(5) 0.008(3) -0.013(3) -0.026(3)
C33 0.111(5) 0.079(4) 0.078(4) -0.020(3) -0.018(3) -0.040(4)
C34 0.060(4) 0.070(4) 0.132(5) -0.016(4) -0.006(3) -0.026(3)
C35 0.039(2) 0.042(2) 0.037(2) -0.0062(19) 0.0019(17) -0.0059(18)
C36 0.045(3) 0.080(4) 0.042(2) 0.015(2) -0.0077(19) -0.011(3)
C37 0.140(5) 0.077(4) 0.0520(19) -0.005(2) -0.026(3) 0.020(4)
C38 0.140(5) 0.077(4) 0.0520(19) -0.005(2) -0.026(3) 0.020(4)
C39 0.140(5) 0.077(4) 0.0520(19) -0.005(2) -0.026(3) 0.020(4)
C40 0.140(5) 0.077(4) 0.0520(19) -0.005(2) -0.026(3) 0.020(4)
C41 0.140(5) 0.077(4) 0.0520(19) -0.005(2) -0.026(3) 0.020(4)
C37A 0.140(5) 0.077(4) 0.0520(19) -0.005(2) -0.026(3) 0.020(4)
C38A 0.140(5) 0.077(4) 0.0520(19) -0.005(2) -0.026(3) 0.020(4)
C39A 0.140(5) 0.077(4) 0.0520(19) -0.005(2) -0.026(3) 0.020(4)
C40A 0.140(5) 0.077(4) 0.0520(19) -0.005(2) -0.026(3) 0.020(4)
C41A 0.140(5) 0.077(4) 0.0520(19) -0.005(2) -0.026(3) 0.020(4)
C42 0.0256(19) 0.055(3) 0.042(2) 0.003(2) -0.0042(16) -0.0040(18)
C43 0.046(3) 0.056(3) 0.080(3) 0.005(3) -0.013(2) -0.007(2)
C44 0.054(3) 0.059(4) 0.141(6) 0.027(4) -0.019(4) 0.004(3)
C45 0.049(3) 0.137(6) 0.077(4) 0.044(4) -0.018(3) -0.016(4)
C46 0.048(3) 0.115(5) 0.046(3) 0.001(3) -0.004(2) -0.011(3)
C47 0.042(3) 0.074(3) 0.049(2) -0.004(2) -0.001(2) -0.008(2)
C48 0.077(2) 0.084(3) 0.075(3) -0.008(2) 0.0331(19) -0.034(2)
C49 0.077(2) 0.084(3) 0.075(3) -0.008(2) 0.0331(19) -0.034(2)
C50 0.077(2) 0.084(3) 0.075(3) -0.008(2) 0.0331(19) -0.034(2)
C51 0.077(2) 0.084(3) 0.075(3) -0.008(2) 0.0331(19) -0.034(2)
C52 0.077(2) 0.084(3) 0.075(3) -0.008(2) 0.0331(19) -0.034(2)
C48A 0.077(2) 0.084(3) 0.075(3) -0.008(2) 0.0331(19) -0.034(2)
C49A 0.077(2) 0.084(3) 0.075(3) -0.008(2) 0.0331(19) -0.034(2)
C50A 0.077(2) 0.084(3) 0.075(3) -0.008(2) 0.0331(19) -0.034(2)
C51A 0.077(2) 0.084(3) 0.075(3) -0.008(2) 0.0331(19) -0.034(2)
C52A 0.077(2) 0.084(3) 0.075(3) -0.008(2) 0.0331(19) -0.034(2)

loop_
_atom_type_symbol
_atom_type_description
_atom_type_scat_dispersion_real
_atom_type_scat_dispersion_imag
_atom_type_scat_source
C C 0.0033 0.0016 'International Tables Vol C Tables 4.2.6.8 and 6.1.1.4'
H H 0.0000 0.0000 'International Tables Vol C Tables 4.2.6.8 and 6.1.1.4'
N N 0.0061 0.0033 'International Tables Vol C Tables 4.2.6.8 and 6.1.1.4'
O O 0.0106 0.0060 'International Tables Vol C Tables 4.2.6.8 and 6.1.1.4'
Y Y -2.7962 3.5667 'International Tables Vol C Tables 4.2.6.8 and 6.1.1.4'

loop_
_geom_angle_atom_site_label_1
_geom_angle_atom_site_label_2
_geom_angle_atom_site_label_3
_geom_angle
O2 Y1 O1 152.90(11)
O2 Y1 N3 94.46(13)
O1 Y1 N3 95.68(14)
O2 Y1 N4 107.51(12)
O1 Y1 N4 99.11(12)
N3 Y1 N4 57.29(12)
O2 Y1 N1 77.01(10)
O1 Y1 N1 76.62(10)
N3 Y1 N1 125.42(12)
N4 Y1 N1 174.91(11)
O2 Y1 N2 89.81(11)
O1 Y1 N2 87.90(12)
N3 Y1 N2 162.74(12)
N4 Y1 N2 105.48(11)
N1 Y1 N2 71.83(11)
O2 Y1 C35 103.29(11)
O1 Y1 C35 97.48(11)
N3 Y1 C35 28.35(12)
N4 Y1 C35 28.97(12)
N1 Y1 C35 153.39(12)
N2 Y1 C35 134.45(12)
C15 N1 C13 111.6(3)
C15 N1 C14 110.9(3)
C13 N1 C14 104.4(3)
C15 N1 Y1 110.4(2)
C13 N1 Y1 109.9(2)
C14 N1 Y1 109.5(2)
C18 N2 C17 109.0(4)
C18 N2 C16 112.1(4)
C17 N2 C16 105.1(4)
C18 N2 Y1 113.7(3)
C17 N2 Y1 113.3(3)
C16 N2 Y1 103.3(3)
C35 N3 C36 124.4(4)
C35 N3 Y1 95.3(3)
C36 N3 Y1 139.2(3)
C35 N4 C42 121.4(3)
C35 N4 Y1 92.3(2)
C42 N4 Y1 145.1(3)
C35 N5 C52A 126.0(6)
C35 N5 C48 127.1(6)
C52A N5 C48 105.0(9)
C35 N5 C48A 113.0(5)
C52A N5 C48A 114.6(9)
C48 N5 C48A 17.2(7)
C35 N5 C52 113.6(5)
C52A N5 C52 14.2(7)
C48 N5 C52 114.4(9)
C48A N5 C52 120.6(10)
C1 O1 Y1 147.2(3)
C7 O2 Y1 145.4(3)
O1 C1 C2 122.4(4)
O1 C1 C6 117.9(4)
C2 C1 C6 119.7(4)
C3 C2 C1 117.4(4)
C3 C2 C19 121.5(4)
C1 C2 C19 120.9(4)
C4 C3 C2 124.1(4)
C4 C3 H3 117.9
C2 C3 H3 117.9
C5 C4 C3 116.3(4)
C5 C4 C23 122.0(4)
C3 C4 C23 121.7(4)
C6 C5 C4 122.3(4)
C6 C5 H5 118.8
C4 C5 H5 118.8
C5 C6 C1 120.1(4)
C5 C6 C13 119.0(4)
C1 C6 C13 119.8(4)
O2 C7 C12 118.3(4)
O2 C7 C8 122.9(4)
C12 C7 C8 118.8(4)
C9 C8 C7 117.8(4)
C9 C8 C27 121.7(4)
C7 C8 C27 120.5(4)
C10 C9 C8 124.5(4)
C10 C9 H9 117.8
C8 C9 H9 117.8
C11 C10 C9 116.1(4)
C11 C10 C31 123.1(4)
C9 C10 C31 120.8(4)
C10 C11 C12 122.6(4)
C10 C11 H11 118.7
C12 C11 H11 118.7
C11 C12 C7 120.2(4)
C11 C12 C14 119.3(4)
C7 C12 C14 119.7(4)
N1 C13 C6 119.5(4)
N1 C13 H13A 107.4
C6 C13 H13A 107.4
N1 C13 H13B 107.4
C6 C13 H13B 107.4
H13A C13 H13B 107.0
C12 C14 N1 118.1(4)
C12 C14 H14A 107.8
N1 C14 H14A 107.8
C12 C14 H14B 107.8
N1 C14 H14B 107.8
H14A C14 H14B 107.1
N1 C15 C16 113.8(3)
N1 C15 H15A 108.8
C16 C15 H15A 108.8
N1 C15 H15B 108.8
C16 C15 H15B 108.8
H15A C15 H15B 107.7
N2 C16 C15 112.6(4)
N2 C16 H16A 109.1
C15 C16 H16A 109.1
N2 C16 H16B 109.1
C15 C16 H16B 109.1
H16A C16 H16B 107.8
N2 C17 H17A 109.5
N2 C17 H17B 109.5
H17A C17 H17B 109.5
N2 C17 H17C 109.5
H17A C17 H17C 109.5
H17B C17 H17C 109.5
N2 C18 H18A 109.5
N2 C18 H18B 109.5
H18A C18 H18B 109.5
N2 C18 H18C 109.5
H18A C18 H18C 109.5
H18B C18 H18C 109.5
C22 C19 C20 108.6(4)
C22 C19 C2 112.2(4)
C20 C19 C2 110.5(4)
C22 C19 C21 106.8(4)
C20 C19 C21 108.7(4)
C2 C19 C21 109.8(4)
C19 C20 H20A 109.5
C19 C20 H20B 109.5
H20A C20 H20B 109.5
C19 C20 H20C 109.5
H20A C20 H20C 109.5
H20B C20 H20C 109.5
C19 C21 H21A 109.5
C19 C21 H21B 109.5
H21A C21 H21B 109.5
C19 C21 H21C 109.5
H21A C21 H21C 109.5
H21B C21 H21C 109.5
C19 C22 H22A 109.5
C19 C22 H22B 109.5
H22A C22 H22B 109.5
C19 C22 H22C 109.5
H22A C22 H22C 109.5
H22B C22 H22C 109.5
C24 C23 C25 111.8(8)
C24 C23 C26A 130.8(7)
C25 C23 C26A 54.1(7)
C24 C23 C24A 40.2(6)
C25 C23 C24A 139.6(7)
C26A C23 C24A 115.7(8)
C24 C23 C4 114.8(5)
C25 C23 C4 109.9(5)
C26A C23 C4 114.1(5)
C24A C23 C4 109.3(5)
C24 C23 C26 108.5(8)
C25 C23 C26 102.6(8)
C26A C23 C26 49.3(7)
C24A C23 C26 73.4(8)
C4 C23 C26 108.5(5)
C24 C23 C25A 64.7(7)
C25 C23 C25A 53.4(7)
C26A C23 C25A 103.8(8)
C24A C23 C25A 104.2(8)
C4 C23 C25A 109.0(5)
C26 C23 C25A 140.8(7)
C23 C24 H24A 109.5
C23 C24 H24B 109.5
H24A C24 H24B 109.5
C23 C24 H24C 109.5
H24A C24 H24C 109.5
H24B C24 H24C 109.5
C23 C25 H25A 109.5
C23 C25 H25B 109.5
H25A C25 H25B 109.5
C23 C25 H25C 109.5
H25A C25 H25C 109.5
H25B C25 H25C 109.5
C23 C26 H26A 109.5
C23 C26 H26B 109.5
H26A C26 H26B 109.5
C23 C26 H26C 109.5
H26A C26 H26C 109.5
H26B C26 H26C 109.5
C23 C24A H24D 109.5
C23 C24A H24E 109.5
H24D C24A H24E 109.5
C23 C24A H24F 109.5
H24D C24A H24F 109.5
H24E C24A H24F 109.5
C23 C25A H25D 109.5
C23 C25A H25E 109.5
H25D C25A H25E 109.5
C23 C25A H25F 109.5
H25D C25A H25F 109.5
H25E C25A H25F 109.5
C23 C26A H26D 109.5
C23 C26A H26E 109.5
H26D C26A H26E 109.5
C23 C26A H26F 109.5
H26D C26A H26F 109.5
H26E C26A H26F 109.5
C30 C27 C28 108.0(4)
C30 C27 C29 107.5(4)
C28 C27 C29 109.6(4)
C30 C27 C8 112.3(4)
C28 C27 C8 110.5(4)
C29 C27 C8 108.9(4)
C27 C28 H28A 109.5
C27 C28 H28B 109.5
H28A C28 H28B 109.5
C27 C28 H28C 109.5
H28A C28 H28C 109.5
H28B C28 H28C 109.5
C27 C29 H29A 109.5
C27 C29 H29B 109.5
H29A C29 H29B 109.5
C27 C29 H29C 109.5
H29A C29 H29C 109.5
H29B C29 H29C 109.5
C27 C30 H30A 109.5
C27 C30 H30B 109.5
H30A C30 H30B 109.5
C27 C30 H30C 109.5
H30A C30 H30C 109.5
H30B C30 H30C 109.5
C34 C31 C32 109.6(5)
C34 C31 C10 111.7(4)
C32 C31 C10 110.3(4)
C34 C31 C33 107.5(5)
C32 C31 C33 109.8(5)
C10 C31 C33 107.9(4)
C31 C32 H32A 109.5
C31 C32 H32B 109.5
H32A C32 H32B 109.5
C31 C32 H32C 109.5
H32A C32 H32C 109.5
H32B C32 H32C 109.5
C31 C33 H33A 109.5
C31 C33 H33B 109.5
H33A C33 H33B 109.5
C31 C33 H33C 109.5
H33A C33 H33C 109.5
H33B C33 H33C 109.5
C31 C34 H34A 109.5
C31 C34 H34B 109.5
H34A C34 H34B 109.5
C31 C34 H34C 109.5
H34A C34 H34C 109.5
H34B C34 H34C 109.5
N3 C35 N4 115.0(4)
N3 C35 N5 120.2(4)
N4 C35 N5 124.9(4)
N3 C35 Y1 56.3(2)
N4 C35 Y1 58.7(2)
N5 C35 Y1 174.5(3)
N3 C36 C41A 111.4(6)
N3 C36 C37A 114.7(6)
C41A C36 C37A 123.0(8)
N3 C36 C41 110.5(6)
C41A C36 C41 24.7(9)
C37A C36 C41 105.4(8)
N3 C36 C37 104.8(6)
C41A C36 C37 107.6(8)
C37A C36 C37 29.3(8)
C41 C36 C37 84.5(8)
N3 C36 H36 117.3
C41A C36 H36 98.0
C37A C36 H36 89.2
C41 C36 H36 117.3
C37 C36 H36 117.3
C38 C37 C36 115.8(10)
C38 C37 H37A 108.3
C36 C37 H37A 108.3
C38 C37 H37B 108.3
C36 C37 H37B 108.3
H37A C37 H37B 107.4
C39 C38 C37 107.3(11)
C39 C38 H38A 110.3
C37 C38 H38A 110.3
C39 C38 H38B 110.3
C37 C38 H38B 110.3
H38A C38 H38B 108.5
C38 C39 C40 121.7(12)
C38 C39 H39A 106.9
C40 C39 H39A 106.9
C38 C39 H39B 106.9
C40 C39 H39B 106.9
H39A C39 H39B 106.7
C39 C40 C41 106.6(10)
C39 C40 H40A 110.4
C41 C40 H40A 110.4
C39 C40 H40B 110.4
C41 C40 H40B 110.4
H40A C40 H40B 108.6
C40 C41 C36 115.1(11)
C40 C41 H41A 108.5
C36 C41 H41A 108.5
C40 C41 H41B 108.5
C36 C41 H41B 108.5
H41A C41 H41B 107.5
C36 C37A C38A 108.4(10)
C36 C37A H37C 110.0
C38A C37A H37C 110.0
C36 C37A H37D 110.0
C38A C37A H37D 110.0
H37C C37A H37D 108.4
C39A C38A C37A 112.6(11)
C39A C38A H38C 109.1
C37A C38A H38C 109.1
C39A C38A H38D 109.1
C37A C38A H38D 109.1
H38C C38A H38D 107.8
C40A C39A C38A 99.2(11)
C40A C39A H39C 111.9
C38A C39A H39C 111.9
C40A C39A H39D 111.9
C38A C39A H39D 111.9
H39C C39A H39D 109.6
C39A C40A C41A 110.8(11)
C39A C40A H40C 109.5
C41A C40A H40C 109.5
C39A C40A H40D 109.5
C41A C40A H40D 109.5
H40C C40A H40D 108.1
C36 C41A C40A 110.1(10)
C36 C41A H41C 109.6
C40A C41A H41C 109.6
C36 C41A H41D 109.6
C40A C41A H41D 109.6
H41C C41A H41D 108.1
N4 C42 C43 109.9(3)
N4 C42 C47 110.8(3)
C43 C42 C47 110.9(4)
N4 C42 H42 108.3
C43 C42 H42 108.3
C47 C42 H42 108.3
C42 C43 C44 111.9(4)
C42 C43 H43A 109.2
C44 C43 H43A 109.2
C42 C43 H43B 109.2
C44 C43 H43B 109.2
H43A C43 H43B 107.9
C45 C44 C43 110.5(5)
C45 C44 H44A 109.5
C43 C44 H44A 109.5
C45 C44 H44B 109.5
C43 C44 H44B 109.5
H44A C44 H44B 108.1
C44 C45 C46 112.7(5)
C44 C45 H45A 109.1
C46 C45 H45A 109.1
C44 C45 H45B 109.1
C46 C45 H45B 109.1
H45A C45 H45B 107.8
C45 C46 C47 111.5(5)
C45 C46 H46A 109.3
C47 C46 H46A 109.3
C45 C46 H46B 109.3
C47 C46 H46B 109.3
H46A C46 H46B 108.0
C46 C47 C42 110.9(4)
C46 C47 H47A 109.4
C42 C47 H47A 109.4
C46 C47 H47B 109.4
C42 C47 H47B 109.4
H47A C47 H47B 108.0
N5 C48 C49 109.5(9)
N5 C48 H48A 109.8
C49 C48 H48A 109.8
N5 C48 H48B 109.8
C49 C48 H48B 109.8
H48A C48 H48B 108.2
C50 C49 C48 112.2(10)
C50 C49 H49A 109.2
C48 C49 H49A 109.2
C50 C49 H49B 109.2
C48 C49 H49B 109.2
H49A C49 H49B 107.9
C49 C50 C51 110.6(9)
C49 C50 H50A 109.5
C51 C50 H50A 109.5
C49 C50 H50B 109.5
C51 C50 H50B 109.5
H50A C50 H50B 108.1
C52 C51 C50 111.3(10)
C52 C51 H51A 109.4
C50 C51 H51A 109.4
C52 C51 H51B 109.4
C50 C51 H51B 109.4
H51A C51 H51B 108.0
N5 C52 C51 109.9(9)
N5 C52 H52A 109.7
C51 C52 H52A 109.7
N5 C52 H52B 109.7
C51 C52 H52B 109.7
H52A C52 H52B 108.2
N5 C48A C49A 111.1(9)
N5 C48A H48C 109.4
C49A C48A H48C 109.4
N5 C48A H48D 109.4
C49A C48A H48D 109.4
H48C C48A H48D 108.0
C50A C49A C48A 114.5(10)
C50A C49A H49C 108.6
C48A C49A H49C 108.6
C50A C49A H49D 108.6
C48A C49A H49D 108.6
H49C C49A H49D 107.6
C49A C50A C51A 115.2(10)
C49A C50A H50C 108.5
C51A C50A H50C 108.5
C49A C50A H50D 108.5
C51A C50A H50D 108.5
H50C C50A H50D 107.5
C52A C51A C50A 108.7(10)
C52A C51A H51C 109.9
C50A C51A H51C 109.9
C52A C51A H51D 109.9
C50A C51A H51D 109.9
H51C C51A H51D 108.3
N5 C52A C51A 114.4(9)
N5 C52A H52C 108.7
C51A C52A H52C 108.7
N5 C52A H52D 108.7
C51A C52A H52D 108.7
H52C C52A H52D 107.6

loop_
_geom_bond_atom_site_label_1
_geom_bond_atom_site_label_2
_geom_bond_distance
Y1 O2 2.132(3)
Y1 O1 2.138(3)
Y1 N3 2.309(4)
Y1 N4 2.362(3)
Y1 N1 2.550(3)
Y1 N2 2.591(3)
Y1 C35 2.762(4)
N1 C15 1.469(5)
N1 C13 1.499(5)
N1 C14 1.502(5)
N2 C18 1.445(6)
N2 C17 1.482(6)
N2 C16 1.493(6)
N3 C35 1.318(5)
N3 C36 1.436(6)
N4 C35 1.339(5)
N4 C42 1.450(5)
N5 C35 1.409(5)
N5 C52A 1.420(13)
N5 C48 1.423(12)
N5 C48A 1.462(12)
N5 C52 1.495(13)
O1 C1 1.330(4)
O2 C7 1.331(5)
C1 C2 1.403(6)
C1 C6 1.405(6)
C2 C3 1.402(6)
C2 C19 1.538(6)
C3 C4 1.390(6)
C3 H3 0.9400
C4 C5 1.388(6)
C4 C23 1.537(6)
C5 C6 1.382(5)
C5 H5 0.9400
C6 C13 1.509(6)
C7 C12 1.405(6)
C7 C8 1.415(6)
C8 C9 1.395(6)
C8 C27 1.546(6)
C9 C10 1.391(6)
C9 H9 0.9400
C10 C11 1.380(6)
C10 C31 1.539(6)
C11 C12 1.393(6)
C11 H11 0.9400
C12 C14 1.497(6)
C13 H13A 0.9800
C13 H13B 0.9800
C14 H14A 0.9800
C14 H14B 0.9800
C15 C16 1.514(6)
C15 H15A 0.9800
C15 H15B 0.9800
C16 H16A 0.9800
C16 H16B 0.9800
C17 H17A 0.9700
C17 H17B 0.9700
C17 H17C 0.9700
C18 H18A 0.9700
C18 H18B 0.9700
C18 H18C 0.9700
C19 C22 1.530(6)
C19 C20 1.531(7)
C19 C21 1.544(7)
C20 H20A 0.9700
C20 H20B 0.9700
C20 H20C 0.9700
C21 H21A 0.9700
C21 H21B 0.9700
C21 H21C 0.9700
C22 H22A 0.9700
C22 H22B 0.9700
C22 H22C 0.9700
C23 C24 1.494(11)
C23 C25 1.502(12)
C23 C26A 1.508(11)
C23 C24A 1.536(12)
C23 C26 1.546(11)
C23 C25A 1.564(11)
C24 H24A 0.9700
C24 H24B 0.9700
C24 H24C 0.9700
C25 H25A 0.9700
C25 H25B 0.9700
C25 H25C 0.9700
C26 H26A 0.9700
C26 H26B 0.9700
C26 H26C 0.9700
C24A H24D 0.9700
C24A H24E 0.9700
C24A H24F 0.9700
C25A H25D 0.9700
C25A H25E 0.9700
C25A H25F 0.9700
C26A H26D 0.9700
C26A H26E 0.9700
C26A H26F 0.9700
C27 C30 1.530(6)
C27 C28 1.542(7)
C27 C29 1.542(7)
C28 H28A 0.9700
C28 H28B 0.9700
C28 H28C 0.9700
C29 H29A 0.9700
C29 H29B 0.9700
C29 H29C 0.9700
C30 H30A 0.9700
C30 H30B 0.9700
C30 H30C 0.9700
C31 C34 1.524(8)
C31 C32 1.526(8)
C31 C33 1.548(7)
C32 H32A 0.9700
C32 H32B 0.9700
C32 H32C 0.9700
C33 H33A 0.9700
C33 H33B 0.9700
C33 H33C 0.9700
C34 H34A 0.9700
C34 H34B 0.9700
C34 H34C 0.9700
C36 C41A 1.445(13)
C36 C37A 1.452(11)
C36 C41 1.567(13)
C36 C37 1.582(12)
C36 H36 0.9900
C37 C38 1.479(13)
C37 H37A 0.9800
C37 H37B 0.9800
C38 C39 1.329(13)
C38 H38A 0.9800
C38 H38B 0.9800
C39 C40 1.493(13)
C39 H39A 0.9800
C39 H39B 0.9800
C40 C41 1.559(13)
C40 H40A 0.9800
C40 H40B 0.9800
C41 H41A 0.9800
C41 H41B 0.9800
C37A C38A 1.579(13)
C37A H37C 0.9800
C37A H37D 0.9800
C38A C39A 1.580(14)
C38A H38C 0.9800
C38A H38D 0.9800
C39A C40A 1.473(13)
C39A H39C 0.9800
C39A H39D 0.9800
C40A C41A 1.517(13)
C40A H40C 0.9800
C40A H40D 0.9800
C41A H41C 0.9800
C41A H41D 0.9800
C42 C43 1.510(6)
C42 C47 1.526(6)
C42 H42 0.9900
C43 C44 1.544(7)
C43 H43A 0.9800
C43 H43B 0.9800
C44 C45 1.501(9)
C44 H44A 0.9800
C44 H44B 0.9800
C45 C46 1.510(9)
C45 H45A 0.9800
C45 H45B 0.9800
C46 C47 1.523(7)
C46 H46A 0.9800
C46 H46B 0.9800
C47 H47A 0.9800
C47 H47B 0.9800
C48 C49 1.526(12)
C48 H48A 0.9800
C48 H48B 0.9800
C49 C50 1.480(13)
C49 H49A 0.9800
C49 H49B 0.9800
C50 C51 1.528(12)
C50 H50A 0.9800
C50 H50B 0.9800
C51 C52 1.524(13)
C51 H51A 0.9800
C51 H51B 0.9800
C52 H52A 0.9800
C52 H52B 0.9800
C48A C49A 1.509(12)
C48A H48C 0.9800
C48A H48D 0.9800
C49A C50A 1.481(13)
C49A H49C 0.9800
C49A H49D 0.9800
C50A C51A 1.529(12)
C50A H50C 0.9800
C50A H50D 0.9800
C51A C52A 1.505(12)
C51A H51C 0.9800
C51A H51D 0.9800
C52A H52C 0.9800
C52A H52D 0.9800

loop_
_geom_torsion_atom_site_label_1
_geom_torsion_atom_site_label_2
_geom_torsion_atom_site_label_3
_geom_torsion_atom_site_label_4
_geom_torsion
O2 Y1 N1 C15 -92.8(3)
O1 Y1 N1 C15 93.5(3)
N3 Y1 N1 C15 -179.0(3)
N4 Y1 N1 C15 60.2(14)
N2 Y1 N1 C15 1.3(2)
C35 Y1 N1 C15 173.4(2)
O2 Y1 N1 C13 143.6(3)
O1 Y1 N1 C13 -30.0(2)
N3 Y1 N1 C13 57.4(3)
N4 Y1 N1 C13 -63.4(14)
N2 Y1 N1 C13 -122.2(3)
C35 Y1 N1 C13 49.8(4)
O2 Y1 N1 C14 29.5(3)
O1 Y1 N1 C14 -144.2(3)
N3 Y1 N1 C14 -56.7(3)
N4 Y1 N1 C14 -177.5(12)
N2 Y1 N1 C14 123.6(3)
C35 Y1 N1 C14 -64.3(4)
O2 Y1 N2 C18 -19.0(3)
O1 Y1 N2 C18 -172.0(3)
N3 Y1 N2 C18 85.5(6)
N4 Y1 N2 C18 89.1(3)
N1 Y1 N2 C18 -95.4(3)
C35 Y1 N2 C18 89.5(4)
O2 Y1 N2 C17 -144.2(3)
O1 Y1 N2 C17 62.8(3)
N3 Y1 N2 C17 -39.6(6)
N4 Y1 N2 C17 -36.0(3)
N1 Y1 N2 C17 139.4(3)
C35 Y1 N2 C17 -35.6(4)
O2 Y1 N2 C16 102.6(3)
O1 Y1 N2 C16 -50.3(3)
N3 Y1 N2 C16 -152.8(4)
N4 Y1 N2 C16 -149.2(3)
N1 Y1 N2 C16 26.3(3)
C35 Y1 N2 C16 -148.8(3)
O2 Y1 N3 C35 109.9(3)
O1 Y1 N3 C35 -95.2(3)
N4 Y1 N3 C35 2.0(3)
N1 Y1 N3 C35 -172.8(2)
N2 Y1 N3 C35 6.1(6)
O2 Y1 N3 C36 -82.6(5)
O1 Y1 N3 C36 72.2(5)
N4 Y1 N3 C36 169.4(6)
N1 Y1 N3 C36 -5.4(6)
N2 Y1 N3 C36 173.5(4)
C35 Y1 N3 C36 167.5(7)
O2 Y1 N4 C35 -85.9(3)
O1 Y1 N4 C35 89.0(3)
N3 Y1 N4 C35 -1.9(2)
N1 Y1 N4 C35 121.8(13)
N2 Y1 N4 C35 179.3(2)
O2 Y1 N4 C42 80.5(5)
O1 Y1 N4 C42 -104.6(5)
N3 Y1 N4 C42 164.5(5)
N1 Y1 N4 C42 -71.9(15)
N2 Y1 N4 C42 -14.3(5)
C35 Y1 N4 C42 166.4(7)
O2 Y1 O1 C1 -18.8(7)
N3 Y1 O1 C1 -130.3(5)
N4 Y1 O1 C1 172.0(5)
N1 Y1 O1 C1 -5.2(5)
N2 Y1 O1 C1 66.7(5)
C35 Y1 O1 C1 -158.8(5)
O1 Y1 O2 C7 23.7(6)
N3 Y1 O2 C7 135.4(5)
N4 Y1 O2 C7 -167.5(5)
N1 Y1 O2 C7 10.1(5)
N2 Y1 O2 C7 -61.3(5)
C35 Y1 O2 C7 162.7(5)
Y1 O1 C1 C2 -165.5(3)
Y1 O1 C1 C6 14.8(7)
O1 C1 C2 C3 178.0(4)
C6 C1 C2 C3 -2.3(6)
O1 C1 C2 C19 -6.3(6)
C6 C1 C2 C19 173.4(4)
C1 C2 C3 C4 1.5(7)
C19 C2 C3 C4 -174.2(4)
C2 C3 C4 C5 0.1(7)
C2 C3 C4 C23 177.9(4)
C3 C4 C5 C6 -0.8(7)
C23 C4 C5 C6 -178.6(4)
C4 C5 C6 C1 -0.1(7)
C4 C5 C6 C13 167.4(4)
O1 C1 C6 C5 -178.6(4)
C2 C1 C6 C5 1.7(6)
O1 C1 C6 C13 14.0(6)
C2 C1 C6 C13 -165.7(4)
Y1 O2 C7 C12 -20.6(7)
Y1 O2 C7 C8 159.3(3)
O2 C7 C8 C9 -176.7(4)
C12 C7 C8 C9 3.2(6)
O2 C7 C8 C27 5.8(6)
C12 C7 C8 C27 -174.3(4)
C7 C8 C9 C10 -0.6(7)
C27 C8 C9 C10 176.8(4)
C8 C9 C10 C11 -2.3(7)
C8 C9 C10 C31 -179.2(4)
C9 C10 C11 C12 2.6(7)
C31 C10 C11 C12 179.5(4)
C10 C11 C12 C7 0.0(7)
C10 C11 C12 C14 -169.7(4)
O2 C7 C12 C11 177.0(4)
C8 C7 C12 C11 -2.9(6)
O2 C7 C12 C14 -13.4(6)
C8 C7 C12 C14 166.7(4)
C15 N1 C13 C6 -58.5(5)
C14 N1 C13 C6 -178.3(4)
Y1 N1 C13 C6 64.3(4)
C5 C6 C13 N1 133.7(4)
C1 C6 C13 N1 -58.8(6)
C11 C12 C14 N1 -129.1(4)
C7 C12 C14 N1 61.3(5)
C15 N1 C14 C12 56.1(5)
C13 N1 C14 C12 176.4(4)
Y1 N1 C14 C12 -65.9(4)
C13 N1 C15 C16 92.3(4)
C14 N1 C15 C16 -151.8(4)
Y1 N1 C15 C16 -30.3(4)
C18 N2 C16 C15 69.1(5)
C17 N2 C16 C15 -172.6(4)
Y1 N2 C16 C15 -53.6(4)
N1 C15 C16 N2 61.0(5)
C3 C2 C19 C22 2.0(7)
C1 C2 C19 C22 -173.6(5)
C3 C2 C19 C20 -119.4(5)
C1 C2 C19 C20 65.1(5)
C3 C2 C19 C21 120.6(5)
C1 C2 C19 C21 -54.9(6)
C5 C4 C23 C24 173.4(7)
C3 C4 C23 C24 -4.3(9)
C5 C4 C23 C25 -59.6(8)
C3 C4 C23 C25 122.7(7)
C5 C4 C23 C26A -1.0(9)
C3 C4 C23 C26A -178.7(7)
C5 C4 C23 C24A 130.2(7)
C3 C4 C23 C24A -47.4(8)
C5 C4 C23 C26 51.9(8)
C3 C4 C23 C26 -125.8(7)
C5 C4 C23 C25A -116.5(7)
C3 C4 C23 C25A 65.8(8)
C9 C8 C27 C30 -1.6(6)
C7 C8 C27 C30 175.8(4)
C9 C8 C27 C28 119.1(5)
C7 C8 C27 C28 -63.5(6)
C9 C8 C27 C29 -120.5(5)
C7 C8 C27 C29 56.9(5)
C11 C10 C31 C34 8.0(7)
C9 C10 C31 C34 -175.2(5)
C11 C10 C31 C32 130.2(5)
C9 C10 C31 C32 -53.1(6)
C11 C10 C31 C33 -109.9(5)
C9 C10 C31 C33 66.8(6)
C36 N3 C35 N4 -173.3(4)
Y1 N3 C35 N4 -3.2(4)
C36 N3 C35 N5 5.0(7)
Y1 N3 C35 N5 175.1(3)
C36 N3 C35 Y1 -170.1(6)
C42 N4 C35 N3 -167.8(4)
Y1 N4 C35 N3 3.1(4)
C42 N4 C35 N5 14.0(7)
Y1 N4 C35 N5 -175.0(4)
C42 N4 C35 Y1 -170.9(4)
C52A N5 C35 N3 -116.8(11)
C48 N5 C35 N3 81.5(11)
C48A N5 C35 N3 93.0(9)
C52 N5 C35 N3 -124.8(9)
C52A N5 C35 N4 61.3(12)
C48 N5 C35 N4 -100.4(11)
C48A N5 C35 N4 -88.9(9)
C52 N5 C35 N4 53.3(10)
C52A N5 C35 Y1 -68(3)
C48 N5 C35 Y1 130(3)
C48A N5 C35 Y1 142(3)
C52 N5 C35 Y1 -76(3)
O2 Y1 C35 N3 -74.4(3)
O1 Y1 C35 N3 88.1(3)
N4 Y1 C35 N3 -176.6(4)
N1 Y1 C35 N3 13.1(4)
N2 Y1 C35 N3 -177.5(3)
O2 Y1 C35 N4 102.2(3)
O1 Y1 C35 N4 -95.3(3)
N3 Y1 C35 N4 176.6(4)
N1 Y1 C35 N4 -170.3(2)
N2 Y1 C35 N4 -0.9(3)
O2 Y1 C35 N5 -126(3)
O1 Y1 C35 N5 37(3)
N3 Y1 C35 N5 -52(3)
N4 Y1 C35 N5 132(3)
N1 Y1 C35 N5 -38(3)
N2 Y1 C35 N5 131(3)
C35 N3 C36 C41A 113.2(9)
Y1 N3 C36 C41A -51.6(10)
C35 N3 C36 C37A -101.4(9)
Y1 N3 C36 C37A 93.8(9)
C35 N3 C36 C41 139.6(7)
Y1 N3 C36 C41 -25.2(9)
C35 N3 C36 C37 -130.7(7)
Y1 N3 C36 C37 64.5(8)
N3 C36 C37 C38 171.5(11)
C41A C36 C37 C38 -69.8(14)
C37A C36 C37 C38 57.1(15)
C41 C36 C37 C38 -78.7(13)
C36 C37 C38 C39 69.0(17)
C37 C38 C39 C40 -39(2)
C38 C39 C40 C41 35(2)
C39 C40 C41 C36 -57.6(16)
N3 C36 C41 C40 174.8(9)
C41A C36 C41 C40 -88(2)
C37A C36 C41 C40 50.3(13)
C37 C36 C41 C40 71.1(11)
N3 C36 C37A C38A -174.9(9)
C41A C36 C37A C38A -34.0(17)
C41 C36 C37A C38A -53.1(13)
C37 C36 C37A C38A -99(2)
C36 C37A C38A C39A 47.9(16)
C37A C38A C39A C40A -66.7(14)
C38A C39A C40A C41A 71.8(15)
N3 C36 C41A C40A -178.8(9)
C37A C36 C41A C40A 39.1(17)
C41 C36 C41A C40A 88(2)
C37 C36 C41A C40A 66.9(13)
C39A C40A C41A C36 -60.1(17)
C35 N4 C42 C43 117.8(5)
Y1 N4 C42 C43 -46.2(6)
C35 N4 C42 C47 -119.2(4)
Y1 N4 C42 C47 76.8(6)
N4 C42 C43 C44 178.4(4)
C47 C42 C43 C44 55.4(6)
C42 C43 C44 C45 -54.5(7)
C43 C44 C45 C46 54.0(6)
C44 C45 C46 C47 -55.1(6)
C45 C46 C47 C42 54.9(6)
N4 C42 C47 C46 -177.8(4)
C43 C42 C47 C46 -55.4(5)
C35 N5 C48 C49 -148.7(8)
C52A N5 C48 C49 46.6(16)
C48A N5 C48 C49 173(6)
C52 N5 C48 C49 57.9(15)
N5 C48 C49 C50 -57.1(16)
C48 C49 C50 C51 54.9(16)
C49 C50 C51 C52 -52.9(16)
C35 N5 C52 C51 146.4(9)
C52A N5 C52 C51 -6(5)
C48 N5 C52 C51 -56.5(15)
C48A N5 C52 C51 -74.6(16)
C50 C51 C52 N5 51.9(16)
C35 N5 C48A C49A -154.3(9)
C52A N5 C48A C49A 51.9(15)
C48 N5 C48A C49A -7(4)
C52 N5 C48A C49A 66.4(16)
N5 C48A C49A C50A -45.5(18)
C48A C49A C50A C51A 44.8(18)
C49A C50A C51A C52A -45.7(17)
C35 N5 C52A C51A 152.7(9)
C48 N5 C52A C51A -42.3(17)
C48A N5 C52A C51A -57.5(17)
C52 N5 C52A C51A -176(7)
C50A C51A C52A N5 51.7(18)
